data_7251156
loop_
_publ_author_name
'Fokin, Sergey V.'
'Tolstikov, Svyatoslav E.'
'Morozov, Vitaliy A.'
'Samsonenko, Arkady A.'
'Romanenko, Galina'
'Bogomyakov, Artem'

_publ_section_title
;
 Aqua and ammine 3d metal complexes with anion-radical of
 difurazanopyrazine
;
_journal_name_full CrystEngComm
_journal_paper_doi 10.1039/D5CE00836K
_journal_year 2025
_chemical_formula_sum 'C8 H12 Co N12 O10'
_chemical_formula_weight 495.23
_space_group_crystal_system monoclinic
_space_group_IT_number 14
_space_group_name_Hall '-P 2yn'
_space_group_name_H-M_alt 'P 1 21/n 1'
_atom_sites_solution_hydrogens difmap
_audit_creation_method SHELXL-2018/3
_audit_update_record
;
2024-12-05 deposited with the CCDC.	2025-10-28 downloaded from the CCDC.
;
_cell_angle_alpha 90
_cell_angle_beta 95.720(4)
_cell_angle_gamma 90
_cell_formula_units_Z 2
_cell_length_a 9.2929(7)
_cell_length_b 6.5584(4)
_cell_length_c 14.4252(8)
_cell_measurement_reflns_used 2711
_cell_measurement_temperature 296(2)
_cell_measurement_theta_max 27.37
_cell_measurement_theta_min 2.50
_cell_volume 874.79(10)
_computing_cell_refinement 'Bruker SAINT'
_computing_data_collection 'Bruker APEX2'
_computing_data_reduction 'Bruker SAINT'
_computing_molecular_graphics 'Bruker SHELXTL'
_computing_publication_material 'Bruker SHELXTL'
_computing_structure_refinement 'SHELXL-2018/3 (Sheldrick, 2018)'
_computing_structure_solution 'SHELXS-97 (Sheldrick, 2008)'
_diffrn_ambient_temperature 296(2)
_diffrn_measured_fraction_theta_full 0.987
_diffrn_measured_fraction_theta_max 0.927
_diffrn_measurement_device_type 'Bruker APEX-II CCD'
_diffrn_measurement_method '\f and \w scans'
_diffrn_radiation_type MoK\a
_diffrn_radiation_wavelength 0.71073
_diffrn_reflns_av_unetI/netI 0.0653
_diffrn_reflns_Laue_measured_fraction_full 0.987
_diffrn_reflns_Laue_measured_fraction_max 0.927
_diffrn_reflns_limit_h_max 13
_diffrn_reflns_limit_h_min -13
_diffrn_reflns_limit_k_max 9
_diffrn_reflns_limit_k_min -9
_diffrn_reflns_limit_l_max 20
_diffrn_reflns_limit_l_min -20
_diffrn_reflns_number 2753
_diffrn_reflns_point_group_measured_fraction_full 0.987
_diffrn_reflns_point_group_measured_fraction_max 0.927
_diffrn_reflns_theta_full 25.242
_diffrn_reflns_theta_max 31.729
_diffrn_reflns_theta_min 2.498
_exptl_absorpt_coefficient_mu 1.068
_exptl_absorpt_correction_T_max 0.2906
_exptl_absorpt_correction_T_min 0.2373
_exptl_absorpt_correction_type multi-scan
_exptl_absorpt_process_details sadabs
_exptl_crystal_colour black
_exptl_crystal_density_diffrn 1.880
_exptl_crystal_description plate
_exptl_crystal_F_000 502
_exptl_crystal_size_max 0.33
_exptl_crystal_size_mid 0.08
_exptl_crystal_size_min 0.02
_refine_diff_density_max 0.854
_refine_diff_density_min -0.627
_refine_diff_density_rms 0.101
_refine_ls_extinction_method none
_refine_ls_goodness_of_fit_ref 0.940
_refine_ls_hydrogen_treatment refall
_refine_ls_matrix_type full
_refine_ls_number_parameters 167
_refine_ls_number_reflns 2753
_refine_ls_number_restraints 4
_refine_ls_restrained_S_all 0.941
_refine_ls_R_factor_all 0.0758
_refine_ls_R_factor_gt 0.0482
_refine_ls_shift/su_max 0.001
_refine_ls_shift/su_mean 0.000
_refine_ls_structure_factor_coef Fsqd
_refine_ls_weighting_details 'w=1/[\s^2^(Fo^2^)+(0.0595P)^2^] where P=(Fo^2^+2Fc^2^)/3'
_refine_ls_weighting_scheme calc
_refine_ls_wR_factor_gt 0.1069
_refine_ls_wR_factor_ref 0.1163
_reflns_Friedel_coverage 0.000
_reflns_number_gt 1775
_reflns_number_total 2753
_reflns_threshold_expression 'I > 2\s(I)'
_cod_data_source_file d5ce00836k2.cif
_cod_data_source_block 526s_tw
_cod_original_sg_symbol_H-M 'P 21/n'
_cod_database_code 7251156
_shelx_shelxl_version_number 2018/3
_shelx_space_group_comment
; 
The symmetry employed for this shelxl refinement is uniquely defined 
by the following loop, which should always be used as a source of 
symmetry information in preference to the above space-group names. 
They are only intended as comments. 
;

loop_
_space_group_symop_operation_xyz
'x, y, z'
'-x+1/2, y+1/2, -z+1/2'
'-x, -y, -z'
'x-1/2, -y-1/2, z-1/2'

loop_
_atom_site_label
_atom_site_type_symbol
_atom_site_fract_x
_atom_site_fract_y
_atom_site_fract_z
_atom_site_U_iso_or_equiv
_atom_site_adp_type
_atom_site_occupancy
_atom_site_site_symmetry_order
_atom_site_calc_flag
_atom_site_refinement_flags_posn
_atom_site_refinement_flags_adp
_atom_site_refinement_flags_occupancy
_atom_site_disorder_assembly
_atom_site_disorder_group
Co Co 0.000000 0.000000 0.000000 0.02585(15) Uani 1 2 d S . P . .
O1 O 0.2810(2) 0.4998(3) 0.20167(14) 0.0457(5) Uani 1 1 d . . . . .
N2 N 0.1876(2) 0.3853(4) 0.14058(15) 0.0398(5) Uani 1 1 d . . . . .
C3 C 0.2634(2) 0.2227(4) 0.12304(14) 0.0261(5) Uani 1 1 d . . . . .
N4 N 0.2164(2) 0.0628(3) 0.06866(12) 0.0275(4) Uani 1 1 d . . . . .
C5 C 0.3243(3) -0.0756(4) 0.06717(15) 0.0282(5) Uani 1 1 d . . . . .
N6 N 0.3157(2) -0.2485(3) 0.02080(16) 0.0419(5) Uani 1 1 d . . . . .
O7 O 0.4502(2) -0.3374(3) 0.04164(14) 0.0532(5) Uani 1 1 d . . . . .
N8 N 0.5431(2) -0.2208(4) 0.10115(17) 0.0482(6) Uani 1 1 d . . . . .
C9 C 0.4666(3) -0.0573(4) 0.11796(17) 0.0317(5) Uani 1 1 d . . . . .
N10 N 0.5119(2) 0.0981(4) 0.17353(14) 0.0346(5) Uani 1 1 d . . . . .
C11 C 0.4065(2) 0.2375(4) 0.17371(15) 0.0287(5) Uani 1 1 d . . . . .
N12 N 0.4151(2) 0.4088(4) 0.22155(14) 0.0405(5) Uani 1 1 d . . . . .
O1W O 0.0960(2) -0.0941(4) -0.11956(13) 0.0383(5) Uani 1 1 d . . . . .
H11 H 0.133(4) -0.203(6) -0.124(2) 0.061(11) Uiso 1 1 d . . . . .
H12 H 0.055(4) -0.064(5) -0.165(3) 0.056(11) Uiso 1 1 d . . . . .
O2W O 0.0010(2) -0.2891(3) 0.05362(14) 0.0390(5) Uani 1 1 d D . . . .
H21 H 0.067(3) -0.352(5) 0.053(2) 0.046(10) Uiso 1 1 d . . . . .
H22 H -0.073(3) -0.342(5) 0.092(2) 0.089(13) Uiso 1 1 d D . . . .
O11W O -0.1898(2) -0.4779(3) 0.15665(15) 0.0492(6) Uani 1 1 d D . . . .
H112 H -0.158(5) -0.424(8) 0.217(2) 0.139(19) Uiso 1 1 d D . . . .
H111 H -0.288(2) -0.432(7) 0.145(3) 0.109(15) Uiso 1 1 d D . . . .

loop_
_atom_site_aniso_label
_atom_site_aniso_U_11
_atom_site_aniso_U_22
_atom_site_aniso_U_33
_atom_site_aniso_U_23
_atom_site_aniso_U_13
_atom_site_aniso_U_12
Co 0.0299(2) 0.0219(3) 0.0240(2) -0.00263(17) -0.00637(15) 0.00453(19)
O1 0.0571(13) 0.0338(12) 0.0424(10) -0.0167(8) -0.0146(9) 0.0088(9)
N2 0.0451(13) 0.0325(13) 0.0384(11) -0.0119(10) -0.0121(9) 0.0085(11)
C3 0.0315(12) 0.0232(12) 0.0221(10) -0.0009(9) -0.0050(8) 0.0041(10)
N4 0.0316(10) 0.0237(10) 0.0258(9) -0.0039(8) -0.0044(7) 0.0063(9)
C5 0.0326(12) 0.0258(12) 0.0256(11) -0.0020(10) -0.0007(9) 0.0054(11)
N6 0.0461(13) 0.0321(13) 0.0457(12) -0.0111(10) -0.0042(10) 0.0133(11)
O7 0.0570(13) 0.0395(12) 0.0617(13) -0.0141(10) -0.0015(10) 0.0233(10)
N8 0.0413(13) 0.0460(16) 0.0557(14) -0.0037(12) -0.0023(11) 0.0156(12)
C9 0.0271(11) 0.0332(14) 0.0344(12) 0.0042(11) 0.0005(9) 0.0069(11)
N10 0.0292(11) 0.0373(13) 0.0356(11) 0.0013(10) -0.0052(8) 0.0027(10)
C11 0.0335(12) 0.0284(14) 0.0229(10) 0.0011(9) -0.0040(9) -0.0024(11)
N12 0.0467(14) 0.0344(13) 0.0370(11) -0.0052(10) -0.0121(9) 0.0018(11)
O1W 0.0461(11) 0.0400(13) 0.0271(9) -0.0042(9) -0.0043(8) 0.0137(10)
O2W 0.0391(11) 0.0260(11) 0.0505(11) 0.0040(8) -0.0018(9) 0.0101(9)
O11W 0.0419(12) 0.0557(15) 0.0469(12) -0.0066(9) -0.0103(9) 0.0043(10)

loop_
_atom_type_symbol
_atom_type_description
_atom_type_scat_dispersion_real
_atom_type_scat_dispersion_imag
_atom_type_scat_source
C C 0.0033 0.0016 'International Tables Vol C Tables 4.2.6.8 and 6.1.1.4'
N N 0.0061 0.0033 'International Tables Vol C Tables 4.2.6.8 and 6.1.1.4'
O O 0.0106 0.0060 'International Tables Vol C Tables 4.2.6.8 and 6.1.1.4'
Co Co 0.3494 0.9721 'International Tables Vol C Tables 4.2.6.8 and 6.1.1.4'
H H 0.0000 0.0000 'International Tables Vol C Tables 4.2.6.8 and 6.1.1.4'

loop_
_geom_angle_atom_site_label_1
_geom_angle_atom_site_label_2
_geom_angle_atom_site_label_3
_geom_angle
_geom_angle_site_symmetry_1
_geom_angle_site_symmetry_3
_geom_angle_publ_flag
O2W Co O2W 180.0 3 . ?
O2W Co O1W 87.04(9) 3 . ?
O2W Co O1W 92.95(9) . . ?
O2W Co O1W 92.96(9) 3 3 ?
O2W Co O1W 87.05(9) . 3 ?
O1W Co O1W 180.00(5) . 3 ?
O2W Co N4 88.07(8) 3 . ?
O2W Co N4 91.93(8) . . ?
O1W Co N4 88.88(7) . . ?
O1W Co N4 91.12(7) 3 . ?
O2W Co N4 91.93(8) 3 3 ?
O2W Co N4 88.07(8) . 3 ?
O1W Co N4 91.12(7) . 3 ?
O1W Co N4 88.88(7) 3 3 ?
N4 Co N4 180.0 . 3 ?
N12 O1 N2 112.94(18) . . ?
C3 N2 O1 104.26(19) . . ?
N2 C3 N4 126.2(2) . . ?
N2 C3 C11 109.2(2) . . ?
N4 C3 C11 124.6(2) . . ?
C3 N4 C5 109.36(19) . . ?
C3 N4 Co 129.44(15) . . ?
C5 N4 Co 120.98(17) . . ?
N6 C5 N4 125.3(2) . . ?
N6 C5 C9 109.5(2) . . ?
N4 C5 C9 125.1(2) . . ?
C5 N6 O7 104.2(2) . . ?
N8 O7 N6 113.28(18) . . ?
C9 N8 O7 104.4(2) . . ?
N8 C9 N10 125.8(2) . . ?
N8 C9 C5 108.7(2) . . ?
N10 C9 C5 125.5(2) . . ?
C9 N10 C11 109.6(2) . . ?
N12 C11 N10 125.2(2) . . ?
N12 C11 C3 109.0(2) . . ?
N10 C11 C3 125.8(2) . . ?
C11 N12 O1 104.60(19) . . ?
Co O1W H11 123(2) . . ?
Co O1W H12 114(3) . . ?
H11 O1W H12 111(3) . . ?
Co O2W H21 119(2) . . ?
Co O2W H22 124(2) . . ?
H21 O2W H22 116(3) . . ?
H112 O11W H111 104(4) . . ?

loop_
_geom_bond_atom_site_label_1
_geom_bond_atom_site_label_2
_geom_bond_distance
_geom_bond_site_symmetry_2
_geom_bond_publ_flag
Co O2W 2.0474(19) 3 ?
Co O2W 2.0474(19) . ?
Co O1W 2.1116(18) . ?
Co O1W 2.1116(18) 3 ?
Co N4 2.1907(19) . ?
Co N4 2.1907(19) 3 ?
O1 N12 1.386(3) . ?
O1 N2 1.393(3) . ?
N2 C3 1.317(3) . ?
C3 N4 1.356(3) . ?
C3 C11 1.455(3) . ?
N4 C5 1.354(3) . ?
C5 N6 1.315(3) . ?
C5 C9 1.452(3) . ?
N6 O7 1.385(3) . ?
O7 N8 1.385(3) . ?
N8 C9 1.322(3) . ?
C9 N10 1.339(4) . ?
N10 C11 1.340(3) . ?
C11 N12 1.317(3) . ?
O1W H11 0.80(4) . ?
O1W H12 0.75(4) . ?
O2W H21 0.74(3) . ?
O2W H22 0.987(18) . ?
O11W H112 0.956(19) . ?
O11W H111 0.961(14) . ?

loop_
_geom_hbond_atom_site_label_D
_geom_hbond_atom_site_label_H
_geom_hbond_atom_site_label_A
_geom_hbond_distance_DH
_geom_hbond_distance_HA
_geom_hbond_distance_DA
_geom_hbond_angle_DHA
_geom_hbond_site_symmetry_A
_geom_hbond_publ_flag
O1W H11 N6 0.80(4) 2.57(3) 2.910(3) 107(3) . yes
O1W H11 O11W 0.80(4) 2.22(4) 3.003(3) 167(3) 3_545 yes
O1W H12 N12 0.75(4) 2.24(4) 2.964(3) 166(3) 4_565 yes
O2W H21 N2 0.74(3) 2.35(3) 2.951(3) 139(3) 1_545 yes
O2W H21 N6 0.74(3) 2.49(3) 3.020(3) 129(3) . yes
O2W H22 O11W 0.987(18) 1.75(2) 2.722(3) 169(3) . yes
O11W H112 N10 0.956(19) 1.98(3) 2.859(3) 151(4) 2_545 yes
O11W H111 N8 0.961(14) 2.14(2) 3.041(3) 156(4) 1_455 yes

loop_
_geom_torsion_atom_site_label_1
_geom_torsion_atom_site_label_2
_geom_torsion_atom_site_label_3
_geom_torsion_atom_site_label_4
_geom_torsion
_geom_torsion_site_symmetry_1
_geom_torsion_site_symmetry_2
_geom_torsion_site_symmetry_3
_geom_torsion_site_symmetry_4
_geom_torsion_publ_flag
N12 O1 N2 C3 0.4(3) . . . . ?
O1 N2 C3 N4 178.0(2) . . . . ?
O1 N2 C3 C11 -0.4(3) . . . . ?
N2 C3 N4 C5 -179.9(2) . . . . ?
C11 C3 N4 C5 -1.8(3) . . . . ?
N2 C3 N4 Co -5.4(4) . . . . ?
C11 C3 N4 Co 172.78(17) . . . . ?
C3 N4 C5 N6 -179.7(2) . . . . ?
Co N4 C5 N6 5.2(3) . . . . ?
C3 N4 C5 C9 1.5(3) . . . . ?
Co N4 C5 C9 -173.59(18) . . . . ?
N4 C5 N6 O7 -179.2(2) . . . . ?
C9 C5 N6 O7 -0.2(3) . . . . ?
C5 N6 O7 N8 0.1(3) . . . . ?
N6 O7 N8 C9 0.0(3) . . . . ?
O7 N8 C9 N10 179.0(2) . . . . ?
O7 N8 C9 C5 -0.1(3) . . . . ?
N6 C5 C9 N8 0.2(3) . . . . ?
N4 C5 C9 N8 179.2(2) . . . . ?
N6 C5 C9 N10 -178.9(2) . . . . ?
N4 C5 C9 N10 0.1(4) . . . . ?
N8 C9 N10 C11 179.6(2) . . . . ?
C5 C9 N10 C11 -1.3(3) . . . . ?
C9 N10 C11 N12 179.6(2) . . . . ?
C9 N10 C11 C3 1.0(3) . . . . ?
N2 C3 C11 N12 0.2(3) . . . . ?
N4 C3 C11 N12 -178.2(2) . . . . ?
N2 C3 C11 N10 179.0(2) . . . . ?
N4 C3 C11 N10 0.6(4) . . . . ?
N10 C11 N12 O1 -178.7(2) . . . . ?
C3 C11 N12 O1 0.0(3) . . . . ?
N2 O1 N12 C11 -0.3(3) . . . . ?
